data_4133549
loop_
_publ_author_name
'Xiong, Yang'
'Du, Zhuanzhuan'
'Chen, Haohua'
'Yang, Zhao'
'Tan, Qiuyuan'
'Zhang, Changhui'
'Zhu, Lei'
'Lan, Yu'
'Zhang, Min'

_publ_section_title
;
 Well-Designed Phosphine-Urea Ligand for Highly Diastereo- and
 Enantioselective 1,3-Dipolar Cycloaddition of Methacrylonitrile: A
 Combined Experimental and Theoretical Study.
;
_journal_issue 2
_journal_name_full 'Journal of the American Chemical Society'
_journal_page_first 961
_journal_page_last 971
_journal_paper_doi 10.1021/jacs.8b10939
_journal_volume 141
_journal_year 2019
_chemical_absolute_configuration unk
_chemical_formula_moiety 'C20 H20 N2 O2'
_chemical_formula_sum 'C20 H20 N2 O2'
_chemical_formula_weight 320.38
_space_group_crystal_system monoclinic
_space_group_IT_number 4
_space_group_name_Hall 'P 2yb'
_space_group_name_H-M_alt 'P 1 21 1'
_atom_sites_solution_hydrogens mixed
_atom_sites_solution_primary direct
_audit_creation_date 2017-07-11
_audit_creation_method
;
Olex2 1.2-alpha
(compiled 2017.06.06 svn.r3414 for OlexSys, GUI svn.r5353)
;
_cell_angle_alpha 90
_cell_angle_beta 90.581(7)
_cell_angle_gamma 90
_cell_formula_units_Z 4
_cell_length_a 9.3729(6)
_cell_length_b 11.9190(13)
_cell_length_c 15.7115(12)
_cell_measurement_reflns_used 1930
_cell_measurement_temperature 293(2)
_cell_measurement_theta_max 23.4500
_cell_measurement_theta_min 3.7640
_cell_volume 1755.1(3)
_computing_molecular_graphics 'Olex2 (Dolomanov et al., 2009)'
_computing_publication_material 'Olex2 (Dolomanov et al., 2009)'
_computing_structure_refinement 'ShelXL (Sheldrick, 2015)'
_computing_structure_solution 'SIR2004 (Burla et al., 2007)'
_diffrn_ambient_temperature 293(2)
_diffrn_detector_area_resol_mean 16.0892
_diffrn_measured_fraction_theta_full 0.997
_diffrn_measured_fraction_theta_max 0.997
_diffrn_measurement_device_type 'SuperNova, Single source at offset, Eos'
_diffrn_measurement_method '\w scans'
_diffrn_radiation_type MoK\a
_diffrn_radiation_wavelength 0.71073
_diffrn_reflns_av_R_equivalents 0.0319
_diffrn_reflns_av_unetI/netI 0.0794
_diffrn_reflns_Laue_measured_fraction_full 0.997
_diffrn_reflns_Laue_measured_fraction_max 0.997
_diffrn_reflns_limit_h_max 9
_diffrn_reflns_limit_h_min -11
_diffrn_reflns_limit_k_max 14
_diffrn_reflns_limit_k_min -14
_diffrn_reflns_limit_l_max 12
_diffrn_reflns_limit_l_min -19
_diffrn_reflns_number 7574
_diffrn_reflns_point_group_measured_fraction_full 0.826
_diffrn_reflns_point_group_measured_fraction_max 0.811
_diffrn_reflns_theta_full 25.242
_diffrn_reflns_theta_max 26.372
_diffrn_reflns_theta_min 3.367
_diffrn_source 'SuperNova (Mo) X-ray Source'
_exptl_absorpt_coefficient_mu 0.079
_exptl_absorpt_correction_T_max 1.00000
_exptl_absorpt_correction_T_min 0.19095
_exptl_absorpt_correction_type multi-scan
_exptl_absorpt_process_details
;
CrysAlisPro 1.171.38.41k (Rigaku Oxford Diffraction, 2015)
Empirical absorption correction using spherical harmonics,
 implemented in SCALE3 ABSPACK scaling algorithm.
;
_exptl_crystal_colour Colorless
_exptl_crystal_density_diffrn 1.212
_exptl_crystal_description Block
_exptl_crystal_F_000 680
_exptl_crystal_size_max 0.5
_exptl_crystal_size_mid 0.35
_exptl_crystal_size_min 0.15
_refine_diff_density_max 0.227
_refine_diff_density_min -0.200
_refine_diff_density_rms 0.049
_refine_ls_abs_structure_details
;
 Flack x determined using 881 quotients [(I+)-(I-)]/[(I+)+(I-)]
 (Parsons, Flack and Wagner, Acta Cryst. B69 (2013) 249-259).
;
_refine_ls_abs_structure_Flack -0.7(10)
_refine_ls_extinction_coef 0.020(3)
_refine_ls_extinction_expression Fc^*^=kFc[1+0.001xFc^2^\l^3^/sin(2\q)]^-1/4^
_refine_ls_extinction_method 'SHELXL-2014/7 (Sheldrick 2014'
_refine_ls_goodness_of_fit_ref 1.049
_refine_ls_hydrogen_treatment mixed
_refine_ls_matrix_type full
_refine_ls_number_parameters 446
_refine_ls_number_reflns 5811
_refine_ls_number_restraints 1
_refine_ls_restrained_S_all 1.049
_refine_ls_R_factor_all 0.1206
_refine_ls_R_factor_gt 0.0821
_refine_ls_shift/su_max 0.000
_refine_ls_shift/su_mean 0.000
_refine_ls_structure_factor_coef Fsqd
_refine_ls_weighting_details 'w=1/[\s^2^(Fo^2^)+(0.0782P)^2^+1.2530P] where P=(Fo^2^+2Fc^2^)/3'
_refine_ls_weighting_scheme calc
_refine_ls_wR_factor_gt 0.1994
_refine_ls_wR_factor_ref 0.2303
_reflns_Friedel_coverage 0.550
_reflns_Friedel_fraction_full 0.635
_reflns_Friedel_fraction_max 0.606
_reflns_number_gt 3679
_reflns_number_total 5811
_reflns_threshold_expression 'I > 2\s(I)'
_cod_data_source_file ja8b10939_si_004.cif
_cod_data_source_block dzz
_cod_database_code 4133549
_shelx_shelxl_version_number 2014/7
_shelx_space_group_comment
;
The symmetry employed for this shelxl refinement is uniquely defined
by the following loop, which should always be used as a source of
symmetry information in preference to the above space-group names.
They are only intended as comments.
;
_oxdiff_exptl_absorpt_empirical_full_min 0.372
_oxdiff_exptl_absorpt_empirical_full_max 2.574
_oxdiff_exptl_absorpt_empirical_details
;
Empirical correction (ABSPACK) includes:
- Absorption correction using spherical harmonics
- Frame scaling
;
_olex2_refinement_description
;
1. Fixed Uiso
 At 1.2 times of:
  All C(H) groups, All C(H,H) groups
 At 1.5 times of:
  All C(H,H,H) groups
2.a Ternary CH refined with riding coordinates:
 C8(H8), C25(H25)
2.b Secondary CH2 refined with riding coordinates:
 C5(H5A,H5B), C28(H28A,H28B)
2.c Aromatic/amide H refined with riding coordinates:
 C14(H14), C34(H34), C10(H10), C31(H31), C20(H20), C33(H33), C13(H13),
 C16(H16), C30(H30), C32(H32), C12(H12), C40(H40), C11(H11), C36(H36), C39(H39),
  C17(H17), C19(H19), C38(H38), C18(H18), C37(H37)
2.d Idealised Me refined as rotating group:
 C24(H24A,H24B,H24C), C4(H4A,H4B,H4C), C1(H1A,H1B,H1C), C21(H21A,H21B,H21C)
;
_olex2_submission_special_instructions 'No special instructions were received'

loop_
_space_group_symop_operation_xyz
'x, y, z'
'-x, y+1/2, -z'

loop_
_atom_site_label
_atom_site_type_symbol
_atom_site_fract_x
_atom_site_fract_y
_atom_site_fract_z
_atom_site_U_iso_or_equiv
_atom_site_adp_type
_atom_site_occupancy
_atom_site_site_symmetry_order
_atom_site_calc_flag
_atom_site_refinement_flags_posn
O3 O -0.2286(7) -0.6310(6) -0.4799(3) 0.0731(17) Uani 1 1 d .
O1 O -0.2399(7) -0.1480(6) -0.4720(3) 0.0745(18) Uani 1 1 d .
N1 N -0.1914(6) -0.2631(6) -0.6196(3) 0.0518(16) Uani 1 1 d .
N3 N -0.1246(7) -0.6893(7) -0.6969(4) 0.0569(18) Uani 1 1 d .
N4 N -0.4515(8) -0.5279(7) -0.7327(5) 0.074(2) Uani 1 1 d .
N2 N -0.0658(8) -0.0284(7) -0.7354(5) 0.074(2) Uani 1 1 d .
O4 O -0.1518(7) -0.5176(6) -0.5814(4) 0.0819(18) Uani 1 1 d .
O2 O -0.3683(10) -0.0290(7) -0.5456(5) 0.107(3) Uani 1 1 d .
C35 C -0.1874(7) -0.7256(7) -0.8487(4) 0.0503(18) Uani 1 1 d .
C2 C -0.3152(8) -0.1195(8) -0.5380(5) 0.0560(19) Uani 1 1 d .
C22 C -0.1849(8) -0.6106(8) -0.5576(5) 0.0537(18) Uani 1 1 d .
C23 C -0.1830(7) -0.7159(7) -0.6102(4) 0.0503(18) Uani 1 1 d .
C3 C -0.3326(7) -0.2131(7) -0.6029(4) 0.0498(17) Uani 1 1 d .
C9 C -0.0505(7) -0.3341(7) -0.7393(4) 0.0525(18) Uani 1 1 d .
C15 C -0.3014(7) -0.2030(8) -0.8442(4) 0.0515(19) Uani 1 1 d .
C7 C -0.1492(9) -0.0993(8) -0.7407(5) 0.0564(19) Uani 1 1 d .
C6 C -0.2559(7) -0.1902(7) -0.7511(4) 0.0464(17) Uani 1 1 d .
C8 C -0.1934(7) -0.2972(7) -0.7084(4) 0.0484(17) Uani 1 1 d .
H8 H -0.2614 -0.3590 -0.7157 0.058 Uiso 1 1 calc R
C27 C -0.4147(9) -0.6170(8) -0.7292(5) 0.059(2) Uani 1 1 d .
C25 C -0.2195(7) -0.7507(8) -0.7559(4) 0.055(2) Uani 1 1 d .
H25 H -0.1957 -0.8301 -0.7480 0.066 Uiso 1 1 calc R
C5 C -0.3794(8) -0.1654(8) -0.6900(4) 0.056(2) Uani 1 1 d .
H5A H -0.4664 -0.2014 -0.7097 0.067 Uiso 1 1 calc R
H5B H -0.3960 -0.0852 -0.6861 0.067 Uiso 1 1 calc R
C14 C 0.0775(7) -0.2973(9) -0.7033(5) 0.066(2) Uani 1 1 d .
H14 H 0.0783 -0.2451 -0.6593 0.079 Uiso 1 1 calc R
C29 C -0.4880(7) -0.8142(7) -0.7549(4) 0.0522(19) Uani 1 1 d .
C28 C -0.3381(7) -0.7593(7) -0.6269(4) 0.0541(19) Uani 1 1 d .
H28A H -0.3448 -0.8388 -0.6144 0.065 Uiso 1 1 calc R
H28B H -0.4054 -0.7193 -0.5916 0.065 Uiso 1 1 calc R
C34 C -0.6259(9) -0.7980(9) -0.7277(5) 0.077(3) Uani 1 1 d .
H34 H -0.6447 -0.7401 -0.6898 0.092 Uiso 1 1 calc R
C26 C -0.3694(8) -0.7375(7) -0.7212(5) 0.0547(19) Uani 1 1 d .
C10 C -0.0451(8) -0.4122(8) -0.8035(5) 0.068(2) Uani 1 1 d .
H10 H -0.1302 -0.4380 -0.8274 0.081 Uiso 1 1 calc R
C24 C -0.0918(10) -0.8049(8) -0.5675(5) 0.070(2) Uani 1 1 d .
H24A H -0.0855 -0.8693 -0.6040 0.104 Uiso 1 1 calc GR
H24B H -0.1341 -0.8263 -0.5145 0.104 Uiso 1 1 calc GR
H24C H 0.0021 -0.7755 -0.5569 0.104 Uiso 1 1 calc GR
C4 C -0.4431(8) -0.2948(8) -0.5693(5) 0.065(2) Uani 1 1 d .
H4A H -0.4505 -0.3580 -0.6069 0.097 Uiso 1 1 calc GR
H4B H -0.5340 -0.2580 -0.5660 0.097 Uiso 1 1 calc GR
H4C H -0.4146 -0.3200 -0.5136 0.097 Uiso 1 1 calc GR
C31 C -0.5765(10) -0.9703(9) -0.8355(5) 0.074(3) Uani 1 1 d .
H31 H -0.5596 -1.0292 -0.8729 0.089 Uiso 1 1 calc R
C20 C -0.2501(9) -0.1328(10) -0.9060(5) 0.079(3) Uani 1 1 d .
H20 H -0.1841 -0.0775 -0.8916 0.095 Uiso 1 1 calc R
C33 C -0.7380(9) -0.8665(12) -0.7556(6) 0.094(4) Uani 1 1 d .
H33 H -0.8307 -0.8538 -0.7374 0.112 Uiso 1 1 calc R
C13 C 0.2061(9) -0.3414(11) -0.7355(7) 0.088(4) Uani 1 1 d .
H13 H 0.2919 -0.3179 -0.7111 0.105 Uiso 1 1 calc R
C16 C -0.4006(9) -0.2841(9) -0.8648(5) 0.077(3) Uani 1 1 d .
H16 H -0.4391 -0.3291 -0.8225 0.092 Uiso 1 1 calc R
C30 C -0.4622(9) -0.9026(8) -0.8074(5) 0.066(2) Uani 1 1 d .
H30 H -0.3697 -0.9182 -0.8245 0.079 Uiso 1 1 calc R
C32 C -0.7092(9) -0.9503(10) -0.8088(6) 0.080(3) Uani 1 1 d .
H32 H -0.7833 -0.9960 -0.8279 0.097 Uiso 1 1 calc R
C1 C -0.2154(10) -0.0643(9) -0.4071(5) 0.082(3) Uani 1 1 d .
H1A H -0.1593 -0.0043 -0.4302 0.123 Uiso 1 1 calc GR
H1B H -0.1652 -0.0975 -0.3599 0.123 Uiso 1 1 calc GR
H1C H -0.3052 -0.0353 -0.3882 0.123 Uiso 1 1 calc GR
C12 C 0.2098(10) -0.4152(12) -0.7992(7) 0.094(4) Uani 1 1 d .
H12 H 0.2968 -0.4403 -0.8199 0.113 Uiso 1 1 calc R
C40 C -0.2508(9) -0.6448(10) -0.8964(5) 0.075(3) Uani 1 1 d .
H40 H -0.3198 -0.5994 -0.8718 0.090 Uiso 1 1 calc R
C11 C 0.0838(12) -0.4540(11) -0.8342(6) 0.097(4) Uani 1 1 d .
H11 H 0.0845 -0.5072 -0.8775 0.117 Uiso 1 1 calc R
C36 C -0.0845(11) -0.7907(11) -0.8866(6) 0.097(4) Uani 1 1 d .
H36 H -0.0391 -0.8466 -0.8552 0.117 Uiso 1 1 calc R
C21 C -0.2358(12) -0.5357(9) -0.4207(6) 0.091(3) Uani 1 1 d .
H21A H -0.3176 -0.4905 -0.4343 0.136 Uiso 1 1 calc GR
H21B H -0.1509 -0.4912 -0.4255 0.136 Uiso 1 1 calc GR
H21C H -0.2435 -0.5632 -0.3635 0.136 Uiso 1 1 calc GR
C39 C -0.2151(12) -0.6276(13) -0.9816(6) 0.108(5) Uani 1 1 d .
H39 H -0.2588 -0.5705 -1.0126 0.130 Uiso 1 1 calc R
C17 C -0.4434(12) -0.2986(11) -0.9504(6) 0.098(4) Uani 1 1 d .
H17 H -0.5062 -0.3559 -0.9653 0.117 Uiso 1 1 calc R
C19 C -0.2965(12) -0.1436(14) -0.9911(5) 0.107(5) Uani 1 1 d .
H19 H -0.2635 -0.0948 -1.0326 0.128 Uiso 1 1 calc R
C38 C -0.1155(13) -0.6955(15) -1.0194(6) 0.111(5) Uani 1 1 d .
H38 H -0.0951 -0.6875 -1.0769 0.133 Uiso 1 1 calc R
C18 C -0.3917(13) -0.2275(13) -1.0118(7) 0.109(4) Uani 1 1 d .
H18 H -0.4214 -0.2362 -1.0680 0.131 Uiso 1 1 calc R
C37 C -0.0474(14) -0.7742(13) -0.9715(8) 0.117(4) Uani 1 1 d .
H37 H 0.0244 -0.8174 -0.9955 0.140 Uiso 1 1 calc R
H1 H -0.195(9) -0.339(8) -0.588(5) 0.08(3) Uiso 1 1 d .
H3 H -0.058(14) -0.663(14) -0.687(9) 0.16(6) Uiso 1 1 d .

loop_
_atom_site_aniso_label
_atom_site_aniso_U_11
_atom_site_aniso_U_22
_atom_site_aniso_U_33
_atom_site_aniso_U_23
_atom_site_aniso_U_13
_atom_site_aniso_U_12
O3 0.105(4) 0.062(4) 0.053(3) -0.010(3) 0.001(3) -0.014(4)
O1 0.097(4) 0.070(5) 0.056(3) -0.012(3) -0.012(3) 0.017(4)
N1 0.058(3) 0.056(4) 0.041(3) 0.010(3) 0.004(2) 0.009(3)
N3 0.053(3) 0.071(5) 0.046(3) -0.003(3) -0.003(2) -0.013(4)
N4 0.076(4) 0.052(5) 0.094(5) -0.003(4) 0.003(4) 0.000(4)
N2 0.085(5) 0.051(5) 0.085(5) 0.006(4) -0.015(4) -0.006(4)
O4 0.111(5) 0.047(4) 0.088(4) 0.004(3) 0.010(3) -0.012(4)
O2 0.161(7) 0.057(5) 0.103(5) -0.013(4) -0.027(5) 0.030(5)
C35 0.056(4) 0.057(5) 0.037(3) 0.005(3) -0.001(3) -0.010(4)
C2 0.062(4) 0.044(5) 0.062(4) -0.004(4) 0.001(3) 0.005(4)
C22 0.054(4) 0.051(5) 0.056(4) 0.009(4) -0.008(3) -0.005(4)
C23 0.062(4) 0.048(5) 0.041(3) 0.004(3) -0.005(3) -0.001(4)
C3 0.060(4) 0.046(5) 0.043(3) 0.001(3) 0.006(3) 0.000(4)
C9 0.056(4) 0.048(5) 0.054(4) 0.007(3) 0.006(3) 0.004(4)
C15 0.055(4) 0.061(6) 0.039(3) 0.002(3) -0.003(3) 0.013(4)
C7 0.068(5) 0.048(5) 0.053(4) 0.006(3) -0.005(3) 0.004(4)
C6 0.050(3) 0.051(5) 0.038(3) 0.003(3) -0.004(3) -0.003(4)
C8 0.055(4) 0.042(5) 0.048(4) -0.003(3) 0.008(3) -0.005(4)
C27 0.064(5) 0.048(6) 0.067(5) 0.000(4) -0.003(4) -0.004(5)
C25 0.056(4) 0.068(6) 0.041(3) 0.006(3) -0.007(3) -0.001(4)
C5 0.061(4) 0.064(6) 0.042(3) 0.005(3) 0.002(3) 0.010(4)
C14 0.051(4) 0.073(7) 0.074(5) 0.003(5) -0.003(3) -0.003(4)
C29 0.052(4) 0.068(6) 0.037(3) 0.004(4) -0.007(3) -0.010(4)
C28 0.064(4) 0.052(5) 0.046(4) -0.001(3) 0.003(3) -0.008(4)
C34 0.077(5) 0.079(7) 0.075(5) -0.019(5) 0.023(4) -0.012(6)
C26 0.060(4) 0.049(5) 0.055(4) -0.003(3) 0.004(3) -0.010(4)
C10 0.064(4) 0.078(7) 0.062(5) -0.005(5) 0.008(4) 0.017(5)
C24 0.097(6) 0.053(6) 0.059(4) 0.005(4) -0.010(4) 0.009(5)
C4 0.069(4) 0.054(6) 0.071(5) -0.002(4) 0.016(4) -0.001(5)
C31 0.087(6) 0.059(6) 0.076(6) -0.009(4) -0.024(5) -0.007(5)
C20 0.073(5) 0.112(9) 0.052(4) 0.021(5) 0.007(4) -0.005(6)
C33 0.058(5) 0.138(12) 0.085(6) -0.019(7) 0.008(4) -0.032(6)
C13 0.053(4) 0.119(11) 0.091(7) 0.031(7) -0.008(4) -0.003(6)
C16 0.085(6) 0.074(7) 0.070(5) -0.005(5) -0.015(4) -0.021(6)
C30 0.064(4) 0.064(6) 0.070(5) 0.000(4) -0.023(4) 0.003(5)
C32 0.068(5) 0.099(9) 0.075(6) 0.011(6) -0.025(4) -0.027(6)
C1 0.097(6) 0.092(8) 0.057(5) -0.028(5) 0.003(4) -0.013(6)
C12 0.067(6) 0.131(12) 0.084(7) 0.013(7) 0.020(5) 0.025(7)
C40 0.074(5) 0.103(8) 0.049(4) 0.018(5) 0.008(4) 0.021(5)
C11 0.113(8) 0.106(10) 0.074(6) -0.010(6) 0.034(6) 0.035(8)
C36 0.109(7) 0.097(9) 0.087(7) 0.017(7) 0.031(6) 0.029(7)
C21 0.127(8) 0.078(8) 0.067(5) -0.028(5) -0.012(5) 0.007(7)
C39 0.105(7) 0.157(13) 0.064(5) 0.052(7) 0.006(5) 0.013(9)
C17 0.109(7) 0.107(10) 0.077(6) -0.017(7) -0.034(5) -0.023(8)
C19 0.115(8) 0.164(14) 0.042(4) 0.024(6) -0.003(5) -0.023(9)
C38 0.113(8) 0.166(14) 0.055(5) -0.001(8) 0.027(5) -0.022(10)
C18 0.123(8) 0.143(13) 0.060(6) -0.010(7) -0.020(6) -0.007(9)
C37 0.132(10) 0.128(13) 0.090(8) -0.004(8) 0.043(7) 0.029(10)

loop_
_atom_type_symbol
_atom_type_description
_atom_type_scat_dispersion_real
_atom_type_scat_dispersion_imag
_atom_type_scat_source
C C 0.0033 0.0016 'International Tables Vol C Tables 4.2.6.8 and 6.1.1.4'
H H 0.0000 0.0000 'International Tables Vol C Tables 4.2.6.8 and 6.1.1.4'
N N 0.0061 0.0033 'International Tables Vol C Tables 4.2.6.8 and 6.1.1.4'
O O 0.0106 0.0060 'International Tables Vol C Tables 4.2.6.8 and 6.1.1.4'

loop_
_geom_angle_atom_site_label_1
_geom_angle_atom_site_label_2
_geom_angle_atom_site_label_3
_geom_angle
C22 O3 C21 117.5(8)
C2 O1 C1 117.8(7)
C3 N1 H1 104(5)
C8 N1 C3 106.2(5)
C8 N1 H1 102(5)
C23 N3 H3 103(10)
C25 N3 C23 104.0(6)
C25 N3 H3 151(10)
C40 C35 C25 125.5(7)
C40 C35 C36 117.8(7)
C36 C35 C25 116.7(7)
O1 C2 C3 113.5(7)
O2 C2 O1 122.8(8)
O2 C2 C3 123.6(7)
O3 C22 C23 111.2(7)
O4 C22 O3 122.7(8)
O4 C22 C23 126.1(7)
N3 C23 C28 105.3(5)
N3 C23 C24 109.9(6)
C22 C23 N3 109.1(6)
C22 C23 C28 110.6(6)
C22 C23 C24 110.6(6)
C24 C23 C28 111.3(7)
N1 C3 C2 108.9(6)
N1 C3 C5 103.8(5)
N1 C3 C4 114.7(7)
C2 C3 C5 110.7(7)
C2 C3 C4 107.8(6)
C4 C3 C5 110.9(6)
C14 C9 C8 123.1(7)
C10 C9 C8 118.5(7)
C10 C9 C14 118.3(7)
C20 C15 C6 121.4(8)
C20 C15 C16 120.1(7)
C16 C15 C6 118.5(7)
N2 C7 C6 177.9(8)
C15 C6 C8 115.6(6)
C15 C6 C5 114.3(5)
C7 C6 C15 111.1(6)
C7 C6 C8 107.6(5)
C7 C6 C5 107.6(7)
C5 C6 C8 99.9(5)
N1 C8 C9 113.0(6)
N1 C8 C6 100.7(6)
N1 C8 H8 108.9
C9 C8 C6 115.9(6)
C9 C8 H8 108.9
C6 C8 H8 108.9
N4 C27 C26 177.5(10)
N3 C25 C35 112.4(6)
N3 C25 H25 105.4
N3 C25 C26 106.1(6)
C35 C25 H25 105.4
C26 C25 C35 121.0(6)
C26 C25 H25 105.4
C3 C5 H5A 110.6
C3 C5 H5B 110.6
C6 C5 C3 105.9(6)
C6 C5 H5A 110.6
C6 C5 H5B 110.6
H5A C5 H5B 108.7
C9 C14 H14 120.9
C9 C14 C13 118.2(9)
C13 C14 H14 120.9
C34 C29 C26 119.3(7)
C30 C29 C34 118.0(8)
C30 C29 C26 122.7(7)
C23 C28 H28A 110.5
C23 C28 H28B 110.5
H28A C28 H28B 108.7
C26 C28 C23 106.0(5)
C26 C28 H28A 110.5
C26 C28 H28B 110.5
C29 C34 H34 119.2
C29 C34 C33 121.7(9)
C33 C34 H34 119.2
C27 C26 C25 109.3(7)
C27 C26 C29 109.8(7)
C27 C26 C28 107.2(7)
C25 C26 C29 119.0(6)
C25 C26 C28 99.2(6)
C28 C26 C29 111.4(6)
C9 C10 H10 118.9
C9 C10 C11 122.2(9)
C11 C10 H10 118.9
C23 C24 H24A 109.5
C23 C24 H24B 109.5
C23 C24 H24C 109.5
H24A C24 H24B 109.5
H24A C24 H24C 109.5
H24B C24 H24C 109.5
C3 C4 H4A 109.5
C3 C4 H4B 109.5
C3 C4 H4C 109.5
H4A C4 H4B 109.5
H4A C4 H4C 109.5
H4B C4 H4C 109.5
C30 C31 H31 119.8
C32 C31 H31 119.8
C32 C31 C30 120.3(9)
C15 C20 H20 119.7
C15 C20 C19 120.6(10)
C19 C20 H20 119.7
C34 C33 H33 120.7
C32 C33 C34 118.6(8)
C32 C33 H33 120.7
C14 C13 H13 118.6
C12 C13 C14 122.9(9)
C12 C13 H13 118.6
C15 C16 H16 120.2
C15 C16 C17 119.7(9)
C17 C16 H16 120.2
C29 C30 C31 119.6(8)
C29 C30 H30 120.2
C31 C30 H30 120.2
C31 C32 H32 119.1
C33 C32 C31 121.7(9)
C33 C32 H32 119.1
O1 C1 H1A 109.5
O1 C1 H1B 109.5
O1 C1 H1C 109.5
H1A C1 H1B 109.5
H1A C1 H1C 109.5
H1B C1 H1C 109.5
C13 C12 H12 120.2
C13 C12 C11 119.5(9)
C11 C12 H12 120.2
C35 C40 H40 119.1
C35 C40 C39 121.7(9)
C39 C40 H40 119.1
C10 C11 H11 120.6
C12 C11 C10 118.9(10)
C12 C11 H11 120.6
C35 C36 H36 119.5
C35 C36 C37 121.1(10)
C37 C36 H36 119.5
O3 C21 H21A 109.5
O3 C21 H21B 109.5
O3 C21 H21C 109.5
H21A C21 H21B 109.5
H21A C21 H21C 109.5
H21B C21 H21C 109.5
C40 C39 H39 120.1
C38 C39 C40 119.9(11)
C38 C39 H39 120.1
C16 C17 H17 120.2
C18 C17 C16 119.6(11)
C18 C17 H17 120.2
C20 C19 H19 120.5
C18 C19 C20 119.0(11)
C18 C19 H19 120.5
C39 C38 H38 120.5
C37 C38 C39 119.0(9)
C37 C38 H38 120.5
C17 C18 C19 120.9(9)
C17 C18 H18 119.5
C19 C18 H18 119.5
C36 C37 H37 119.8
C38 C37 C36 120.4(11)
C38 C37 H37 119.8

loop_
_geom_bond_atom_site_label_1
_geom_bond_atom_site_label_2
_geom_bond_distance
O3 C22 1.314(9)
O3 C21 1.471(11)
O1 C2 1.294(9)
O1 C1 1.443(10)
N1 C3 1.478(9)
N1 C8 1.454(8)
N1 H1 1.03(9)
N3 C23 1.507(9)
N3 C25 1.473(10)
N3 H3 0.71(14)
N4 C27 1.117(11)
N2 C7 1.154(10)
O4 C22 1.211(10)
O2 C2 1.193(10)
C35 C25 1.521(9)
C35 C40 1.354(11)
C35 C36 1.378(12)
C2 C3 1.520(11)
C22 C23 1.503(11)
C23 C28 1.563(10)
C23 C24 1.515(11)
C3 C5 1.541(9)
C3 C4 1.520(10)
C9 C8 1.496(9)
C9 C14 1.393(11)
C9 C10 1.373(11)
C15 C6 1.527(8)
C15 C20 1.373(11)
C15 C16 1.377(12)
C7 C6 1.482(11)
C6 C8 1.553(10)
C6 C5 1.539(9)
C8 H8 0.9800
C27 C26 1.503(12)
C25 H25 0.9800
C25 C26 1.521(10)
C5 H5A 0.9700
C5 H5B 0.9700
C14 H14 0.9300
C14 C13 1.413(13)
C29 C34 1.379(11)
C29 C26 1.530(10)
C29 C30 1.361(11)
C28 H28A 0.9700
C28 H28B 0.9700
C28 C26 1.530(10)
C34 H34 0.9300
C34 C33 1.398(13)
C10 H10 0.9300
C10 C11 1.397(12)
C24 H24A 0.9600
C24 H24B 0.9600
C24 H24C 0.9600
C4 H4A 0.9600
C4 H4B 0.9600
C4 H4C 0.9600
C31 H31 0.9300
C31 C30 1.409(12)
C31 C32 1.339(13)
C20 H20 0.9300
C20 C19 1.407(12)
C33 H33 0.9300
C33 C32 1.331(15)
C13 H13 0.9300
C13 C12 1.334(15)
C16 H16 0.9300
C16 C17 1.410(11)
C30 H30 0.9300
C32 H32 0.9300
C1 H1A 0.9600
C1 H1B 0.9600
C1 H1C 0.9600
C12 H12 0.9300
C12 C11 1.378(15)
C40 H40 0.9300
C40 C39 1.399(11)
C11 H11 0.9300
C36 H36 0.9300
C36 C37 1.396(14)
C21 H21A 0.9600
C21 H21B 0.9600
C21 H21C 0.9600
C39 H39 0.9300
C39 C38 1.375(18)
C17 H17 0.9300
C17 C18 1.376(16)
C19 H19 0.9300
C19 C18 1.376(17)
C38 H38 0.9300
C38 C37 1.358(17)
C18 H18 0.9300
C37 H37 0.9300
